data_4324227
loop_
_publ_author_name
'Camelia I. Onet'
'Lei Zhang'
'Rodolphe Cl\'erac'
'J. Bernard Jean-Denis'
'Martin Feeney'
'Thomas McCabe'
'Wolfgang Schmitt'

_publ_section_title
;
 Self-Assembly of Hybrid Organic-Inorganic Polyoxomolybdates: Solid-State
 Structures and Investigation of Formation and Core Rearrangements in
 Solution
;
_journal_name_full 'Inorganic Chemistry'
_journal_page_first 604
_journal_page_last 613
_journal_paper_doi 10.1021/ic101672t
_journal_volume 50
_journal_year 2011
_chemical_formula_sum 'C27 H36 As4 Mo4 N7 O25'
_chemical_formula_weight 1542.07
_chemical_name_systematic
; 
 ? 
;
_space_group_IT_number 2
_symmetry_space_group_name_Hall '-P 1'
_symmetry_space_group_name_H-M 'P -1'
_atom_sites_solution_hydrogens geom
_atom_sites_solution_primary direct
_atom_sites_solution_secondary difmap
_audit_creation_method SHELXL-97
_cell_angle_alpha 87.426(13)
_cell_angle_beta 82.265(10)
_cell_angle_gamma 71.005(11)
_cell_formula_units_Z 2
_cell_length_a 10.207(4)
_cell_length_b 13.740(5)
_cell_length_c 19.700(8)
_cell_measurement_reflns_used 9975
_cell_measurement_temperature 118(2)
_cell_measurement_theta_max 31.1552
_cell_measurement_theta_min 2.0866
_cell_volume 2588.6(17)
_computing_structure_refinement 'SHELXL-97 (Sheldrick, 1997)'
_computing_structure_solution 'SHELXS-97 (Sheldrick, 1990)'
_diffrn_ambient_temperature 118(2)
_diffrn_detector_area_resol_mean none
_diffrn_measured_fraction_theta_full 0.996
_diffrn_measured_fraction_theta_max 0.996
_diffrn_radiation_monochromator graphite
_diffrn_radiation_source 'fine-focus sealed tube'
_diffrn_radiation_type MoK\a
_diffrn_radiation_wavelength 0.71075
_diffrn_reflns_av_R_equivalents 0.1044
_diffrn_reflns_av_sigmaI/netI 0.0872
_diffrn_reflns_limit_h_max 12
_diffrn_reflns_limit_h_min -12
_diffrn_reflns_limit_k_max 16
_diffrn_reflns_limit_k_min -16
_diffrn_reflns_limit_l_max 23
_diffrn_reflns_limit_l_min -23
_diffrn_reflns_number 39817
_diffrn_reflns_theta_full 25.00
_diffrn_reflns_theta_max 25.00
_diffrn_reflns_theta_min 2.25
_diffrn_standards_interval_count 0
_diffrn_standards_interval_time none
_diffrn_standards_number none
_exptl_absorpt_coefficient_mu 3.567
_exptl_absorpt_correction_T_max 0.700
_exptl_absorpt_correction_T_min 0.531
_exptl_absorpt_correction_type multi-scan
_exptl_absorpt_process_details crystalclear
_exptl_crystal_colour red
_exptl_crystal_density_diffrn 1.978
_exptl_crystal_description rod-shaped
_exptl_crystal_F_000 1494
_exptl_crystal_size_max 0.2000
_exptl_crystal_size_mid 0.1500
_exptl_crystal_size_min 0.1000
_refine_diff_density_max 2.238
_refine_diff_density_min -1.076
_refine_diff_density_rms 0.229
_refine_ls_extinction_method none
_refine_ls_goodness_of_fit_ref 1.006
_refine_ls_hydrogen_treatment constr
_refine_ls_matrix_type full
_refine_ls_number_parameters 604
_refine_ls_number_reflns 9114
_refine_ls_number_restraints 13
_refine_ls_restrained_S_all 1.005
_refine_ls_R_factor_all 0.0892
_refine_ls_R_factor_gt 0.0836
_refine_ls_shift/su_max 0.002
_refine_ls_shift/su_mean 0.000
_refine_ls_structure_factor_coef Fsqd
_refine_ls_weighting_details 'calc w=1/[\s^2^(Fo^2^)+(0.0708P)^2^+78.3892P] where P=(Fo^2^+2Fc^2^)/3'
_refine_ls_weighting_scheme calc
_refine_ls_wR_factor_gt 0.1961
_refine_ls_wR_factor_ref 0.2006
_reflns_number_gt 8565
_reflns_number_total 9114
_reflns_threshold_expression >2sigma(I)
_cod_data_source_file ic101672t_si_003.cif
_cod_data_source_block a
_cod_database_code 4324227

loop_
_symmetry_equiv_pos_as_xyz
'x, y, z'
'-x, -y, -z'

loop_
_atom_site_label
_atom_site_type_symbol
_atom_site_fract_x
_atom_site_fract_y
_atom_site_fract_z
_atom_site_U_iso_or_equiv
_atom_site_adp_type
_atom_site_occupancy
_atom_site_symmetry_multiplicity
_atom_site_calc_flag
_atom_site_refinement_flags
_atom_site_disorder_assembly
_atom_site_disorder_group
Mo1 Mo 0.52133(10) 1.02633(7) 0.16970(5) 0.0175(2) Uani 1 1 d . . .
Mo2 Mo 0.41295(10) 0.82784(7) 0.23956(5) 0.0176(2) Uani 1 1 d . . .
Mo3 Mo 0.66699(10) 0.80885(7) 0.26193(5) 0.0171(2) Uani 1 1 d . . .
Mo4 Mo 0.61450(10) 0.86009(7) 0.09294(5) 0.0171(2) Uani 1 1 d . . .
As5 As 0.41595(12) 0.70438(9) 0.09614(6) 0.0196(3) Uani 1 1 d . . .
As6 As 0.20313(12) 1.07232(9) 0.26290(6) 0.0193(3) Uani 1 1 d . . .
As7 As 0.73912(12) 1.03108(9) 0.28372(6) 0.0196(3) Uani 1 1 d . . .
As8 As 0.92671(12) 0.70669(9) 0.13082(6) 0.0191(3) Uani 1 1 d . . .
O1 O 0.2231(9) 0.9471(7) 0.2537(4) 0.0267(19) Uani 1 1 d . . .
O2 O 0.3296(8) 0.7637(6) 0.1708(4) 0.0213(18) Uani 1 1 d . . .
O3 O 0.5225(8) 0.7641(6) 0.0539(4) 0.0205(17) Uani 1 1 d . . .
O4 O 0.2860(8) 0.7183(6) 0.0458(4) 0.0250(19) Uani 1 1 d . . .
O5 O 0.0521(8) 1.1433(6) 0.2312(4) 0.0242(18) Uani 1 1 d . . .
O6 O 0.3243(8) 1.1127(6) 0.2156(4) 0.0206(17) Uani 1 1 d . . .
O7 O 0.6015(8) 1.0862(6) 0.2398(4) 0.0207(17) Uani 1 1 d . . .
O8 O 0.7557(8) 0.9041(6) 0.3002(4) 0.0231(18) Uani 1 1 d . . .
O9 O 0.8916(9) 1.0333(7) 0.2424(4) 0.0264(19) Uani 1 1 d . . .
O10 O 1.0340(8) 0.7750(6) 0.1060(5) 0.027(2) Uani 1 1 d . . .
O11 O 0.7964(8) 0.7391(6) 0.0800(4) 0.0185(17) Uani 1 1 d . . .
O12 O 0.8652(8) 0.7289(6) 0.2159(4) 0.0218(18) Uani 1 1 d . . .
O13 O 0.4272(8) 0.9319(6) 0.1425(4) 0.0184(17) Uani 1 1 d . . .
O14 O 0.4923(8) 0.9273(6) 0.2720(4) 0.0203(17) Uani 1 1 d . . .
O15 O 0.5954(8) 0.7515(6) 0.1896(4) 0.0206(17) Uani 1 1 d . . .
O16 O 0.6357(8) 0.9201(6) 0.0185(4) 0.0234(18) Uani 1 1 d . . .
O17 O 0.5289(8) 1.1111(6) 0.1064(4) 0.0216(18) Uani 1 1 d . . .
O18 O 0.6998(8) 0.9113(6) 0.1625(4) 0.0209(17) Uani 1 1 d . . .
O19 O 0.3749(8) 0.7571(6) 0.3052(4) 0.0254(19) Uani 1 1 d . . .
O20 O 0.6692(8) 0.7350(6) 0.3322(4) 0.0225(18) Uani 1 1 d . . .
N1 N 0.7208(12) 0.2500(8) 0.1247(6) 0.032(3) Uani 1 1 d . . .
H1A H 0.6744 0.2063 0.1236 0.039 Uiso 1 1 calc R . .
H1B H 0.8095 0.2274 0.1310 0.039 Uiso 1 1 calc R . .
N2 N 1.2298(11) 0.2480(8) 0.0953(5) 0.027(2) Uani 1 1 d . . .
H2A H 1.2727 0.2238 0.0548 0.032 Uiso 1 1 calc R . .
H2B H 1.2284 0.2055 0.1300 0.032 Uiso 1 1 calc R . .
N3 N 0.1611(13) 1.1960(10) 0.5588(6) 0.044(3) Uani 1 1 d . . .
H3A H 0.1299 1.2615 0.5703 0.052 Uiso 1 1 calc R . .
H3B H 0.1883 1.1484 0.5900 0.052 Uiso 1 1 calc R . .
N4 N 0.5859(18) 1.2693(12) 0.5515(7) 0.065(5) Uani 1 1 d . . .
H4A H 0.5030 1.2795 0.5751 0.078 Uiso 1 1 calc R . .
H4B H 0.6459 1.2945 0.5664 0.078 Uiso 1 1 calc R . .
C1 C 0.2316(17) 1.0354(11) 0.4049(7) 0.040(4) Uani 1 1 d . . .
H1 H 0.2698 0.9648 0.3924 0.048 Uiso 1 1 calc R . .
C2 C 0.1877(13) 1.1070(10) 0.3563(6) 0.024(3) Uani 1 1 d . . .
C3 C 0.2218(18) 1.0638(12) 0.4734(7) 0.045(4) Uani 1 1 d . . .
H3 H 0.2517 1.0127 0.5073 0.054 Uiso 1 1 calc R . .
C4 C 0.1676(15) 1.1678(11) 0.4914(7) 0.035(3) Uani 1 1 d . . .
C5 C 0.127(2) 1.2390(12) 0.4417(9) 0.067(6) Uani 1 1 d . . .
H5A H 0.0928 1.3099 0.4534 0.080 Uiso 1 1 calc R . .
C6 C 0.133(2) 1.2108(12) 0.3745(8) 0.053(5) Uani 1 1 d . . .
H6 H 0.1009 1.2618 0.3409 0.064 Uiso 1 1 calc R . .
C7 C 0.6955(12) 1.1024(10) 0.3690(7) 0.026(3) Uani 1 1 d . . .
C8 C 0.5650(15) 1.1194(12) 0.4064(8) 0.042(4) Uani 1 1 d . . .
H8 H 0.4998 1.0933 0.3899 0.050 Uiso 1 1 calc R . .
C9 C 0.5280(15) 1.1736(11) 0.4671(7) 0.039(3) Uani 1 1 d . . .
H9 H 0.4387 1.1836 0.4926 0.046 Uiso 1 1 calc R . .
C10 C 0.6223(16) 1.2135(10) 0.4908(7) 0.035(3) Uani 1 1 d . . .
C11 C 0.7541(17) 1.1951(12) 0.4527(7) 0.040(4) Uani 1 1 d U . .
H11 H 0.8210 1.2198 0.4688 0.049 Uiso 1 1 calc R . .
C12 C 0.7876(15) 1.1410(12) 0.3915(7) 0.036(3) Uani 1 1 d . . .
H12 H 0.8761 1.1310 0.3653 0.044 Uiso 1 1 calc R . .
C13 C 0.5141(12) 0.5616(9) 0.1053(6) 0.021(3) Uani 1 1 d . . .
C14 C 0.4447(14) 0.4929(9) 0.0991(9) 0.038(4) Uani 1 1 d . . .
H14 H 0.3504 0.5160 0.0900 0.046 Uiso 1 1 calc R . .
C15 C 0.5163(15) 0.3879(10) 0.1066(9) 0.042(4) Uani 1 1 d . . .
H15 H 0.4680 0.3397 0.1048 0.051 Uiso 1 1 calc R . .
C16 C 0.6555(12) 0.3527(9) 0.1165(7) 0.025(3) Uani 1 1 d . . .
C17 C 0.7239(12) 0.4249(9) 0.1205(6) 0.023(3) Uani 1 1 d . . .
H17 H 0.8191 0.4028 0.1281 0.027 Uiso 1 1 calc R . .
C18 C 0.6531(12) 0.5283(9) 0.1134(6) 0.023(3) Uani 1 1 d . . .
H18 H 0.7011 0.5769 0.1141 0.028 Uiso 1 1 calc R . .
C19 C 1.0223(11) 0.5639(9) 0.1214(6) 0.021(3) Uani 1 1 d . . .
C20 C 1.0195(14) 0.4983(10) 0.1760(7) 0.030(3) Uani 1 1 d . . .
H20 H 0.9694 0.5250 0.2190 0.036 Uiso 1 1 calc R . .
C21 C 1.0891(15) 0.3935(11) 0.1690(7) 0.036(3) Uani 1 1 d . . .
H21 H 1.0872 0.3482 0.2068 0.043 Uiso 1 1 calc R . .
C22 C 1.1628(12) 0.3551(10) 0.1047(6) 0.025(3) Uani 1 1 d . . .
C23 C 1.1648(13) 0.4222(9) 0.0501(7) 0.027(3) Uani 1 1 d . . .
H23 H 1.2131 0.3965 0.0065 0.032 Uiso 1 1 calc R . .
C24 C 1.0973(13) 0.5249(9) 0.0591(6) 0.023(3) Uani 1 1 d . . .
H24 H 1.1017 0.5707 0.0219 0.028 Uiso 1 1 calc R . .
O25 O 0.290(5) 0.523(2) 0.4139(13) 0.31(3) Uani 1 1 d . A 1
N5 N 0.388(3) 0.4239(13) 0.3170(11) 0.137(12) Uani 1 1 d . A .
C25 C 0.364(6) 0.515(2) 0.278(2) 0.23(3) Uani 1 1 d . . .
H25A H 0.2665 0.5578 0.2882 0.347 Uiso 1 1 calc R . .
H25B H 0.3859 0.4977 0.2293 0.347 Uiso 1 1 calc R . .
H25C H 0.4249 0.5526 0.2900 0.347 Uiso 1 1 calc R . .
C26 C 0.415(4) 0.328(2) 0.2865(16) 0.134(13) Uani 1 1 d . . .
H26A H 0.4734 0.3255 0.2423 0.201 Uiso 1 1 calc R . .
H26B H 0.3272 0.3187 0.2793 0.201 Uiso 1 1 calc R . .
H26C H 0.4648 0.2737 0.3164 0.201 Uiso 1 1 calc R . .
C27 C 0.334(6) 0.440(3) 0.3811(18) 0.25(3) Uani 1 1 d . . .
H27 H 0.3282 0.3813 0.4065 0.305 Uiso 1 1 calc R A 1
N6 N 0.7835(9) 1.0657(7) -0.0052(4) 0.0154(19) Uani 1 1 d . . .
N7 N 1.0150(10) 0.1769(8) 0.0483(5) 0.022(2) Uani 1 1 d . . .
O1W O 1.0668(11) 0.8082(9) 0.2604(5) 0.047(3) Uani 1 1 d D . .
H1WA H 1.0728 0.7924 0.3008 0.070 Uiso 1 1 d RD . .
H1WB H 0.9870 0.8117 0.2549 0.070 Uiso 1 1 d RD . .
O2W O 0.9569(11) 0.9891(8) 0.1012(5) 0.047(3) Uani 1 1 d D . .
H2WA H 0.9870 0.9260 0.1057 0.070 Uiso 1 1 d RD . .
H2WB H 0.9303 1.0109 0.1406 0.070 Uiso 1 1 d RD . .
O3W O 0.8721(18) 1.2794(14) 0.6097(9) 0.031(4) Uiso 0.50 1 d PD . .
H3WA H 0.8421 1.3421 0.6125 0.047 Uiso 1 1 d RD . .
O4W O 0.943(3) 0.494(2) 0.3542(14) 0.070(7) Uiso 0.50 1 d P . .
O5W O 0.206(4) 1.407(3) 0.5395(19) 0.102(11) Uiso 0.50 1 d P . .
O6W O 0.914(3) 1.353(2) 0.6380(13) 0.062(7) Uiso 0.50 1 d P . .

loop_
_atom_site_aniso_label
_atom_site_aniso_U_11
_atom_site_aniso_U_22
_atom_site_aniso_U_33
_atom_site_aniso_U_23
_atom_site_aniso_U_13
_atom_site_aniso_U_12
Mo1 0.0152(5) 0.0173(5) 0.0186(5) -0.0047(4) -0.0001(4) -0.0037(4)
Mo2 0.0159(5) 0.0180(5) 0.0174(5) -0.0057(4) 0.0005(4) -0.0039(4)
Mo3 0.0165(5) 0.0174(5) 0.0161(5) -0.0048(4) -0.0009(4) -0.0035(4)
Mo4 0.0154(5) 0.0184(5) 0.0160(5) -0.0050(4) 0.0000(4) -0.0035(4)
As5 0.0184(6) 0.0197(6) 0.0201(6) -0.0073(5) -0.0008(5) -0.0048(5)
As6 0.0163(6) 0.0185(6) 0.0210(6) -0.0059(5) 0.0006(5) -0.0030(5)
As7 0.0190(6) 0.0223(6) 0.0172(6) -0.0077(5) 0.0008(5) -0.0068(5)
As8 0.0150(6) 0.0182(6) 0.0210(6) -0.0059(5) 0.0001(5) -0.0015(5)
O1 0.025(4) 0.029(5) 0.025(5) -0.014(4) 0.002(4) -0.007(4)
O2 0.016(4) 0.023(4) 0.026(4) -0.008(4) 0.002(3) -0.008(3)
O3 0.021(4) 0.024(4) 0.016(4) -0.005(3) 0.000(3) -0.006(3)
O4 0.022(4) 0.025(5) 0.026(5) -0.011(4) -0.004(3) -0.004(3)
O5 0.017(4) 0.020(4) 0.033(5) -0.004(4) -0.006(3) -0.001(3)
O6 0.024(4) 0.018(4) 0.018(4) -0.003(3) -0.001(3) -0.006(3)
O7 0.023(4) 0.013(4) 0.021(4) -0.006(3) 0.006(3) -0.003(3)
O8 0.019(4) 0.022(4) 0.023(4) -0.005(3) -0.001(3) 0.001(3)
O9 0.026(4) 0.033(5) 0.022(4) -0.009(4) 0.001(4) -0.012(4)
O10 0.017(4) 0.019(4) 0.041(5) -0.007(4) 0.003(4) -0.001(3)
O11 0.018(4) 0.018(4) 0.016(4) -0.005(3) 0.000(3) -0.001(3)
O12 0.022(4) 0.025(4) 0.022(4) -0.007(3) -0.001(3) -0.011(3)
O13 0.019(4) 0.011(4) 0.025(4) -0.006(3) 0.000(3) -0.005(3)
O14 0.017(4) 0.019(4) 0.020(4) -0.012(3) 0.007(3) -0.002(3)
O15 0.016(4) 0.019(4) 0.025(4) -0.004(3) 0.001(3) -0.003(3)
O16 0.024(4) 0.021(4) 0.022(4) -0.009(3) 0.003(3) -0.005(3)
O17 0.018(4) 0.024(4) 0.023(4) -0.009(3) -0.003(3) -0.005(3)
O18 0.020(4) 0.026(4) 0.015(4) -0.005(3) 0.006(3) -0.008(3)
O19 0.021(4) 0.022(4) 0.034(5) -0.008(4) -0.001(4) -0.009(3)
O20 0.023(4) 0.024(4) 0.021(4) 0.001(3) 0.002(3) -0.010(3)
N1 0.038(6) 0.017(5) 0.041(7) 0.000(5) -0.008(5) -0.006(5)
N2 0.034(6) 0.021(5) 0.017(5) -0.008(4) 0.000(4) 0.000(4)
N3 0.055(8) 0.038(7) 0.025(6) -0.008(5) -0.011(6) 0.006(6)
N4 0.092(12) 0.065(10) 0.041(8) -0.034(8) 0.015(8) -0.036(9)
C1 0.073(11) 0.026(7) 0.014(6) -0.004(5) -0.003(6) -0.007(7)
C2 0.024(6) 0.026(7) 0.024(6) 0.002(5) -0.007(5) -0.011(5)
C3 0.072(11) 0.033(8) 0.024(7) 0.007(6) -0.004(7) -0.010(8)
C4 0.040(8) 0.032(7) 0.026(7) -0.015(6) -0.003(6) -0.001(6)
C5 0.116(17) 0.025(8) 0.041(10) -0.012(7) -0.028(10) 0.012(9)
C6 0.089(13) 0.029(8) 0.027(8) -0.012(6) -0.019(8) 0.008(8)
C7 0.019(6) 0.027(7) 0.029(7) -0.004(5) -0.001(5) -0.004(5)
C8 0.029(7) 0.060(10) 0.038(8) -0.021(7) 0.006(6) -0.020(7)
C9 0.036(8) 0.044(9) 0.029(8) -0.003(6) 0.008(6) -0.007(7)
C10 0.058(9) 0.029(7) 0.020(7) -0.009(6) 0.004(6) -0.020(7)
C11 0.063(10) 0.045(9) 0.022(7) -0.022(6) -0.001(7) -0.029(8)
C12 0.034(7) 0.052(9) 0.032(8) -0.008(7) 0.002(6) -0.027(7)
C13 0.022(6) 0.019(6) 0.021(6) -0.012(5) -0.006(5) -0.001(5)
C14 0.025(7) 0.013(6) 0.073(11) -0.005(6) -0.010(7) 0.002(5)
C15 0.028(7) 0.021(7) 0.081(12) -0.012(7) -0.011(7) -0.010(6)
C16 0.022(6) 0.011(6) 0.035(7) -0.008(5) -0.001(5) 0.006(5)
C17 0.019(6) 0.019(6) 0.027(7) -0.001(5) -0.003(5) -0.001(5)
C18 0.025(6) 0.021(6) 0.024(6) 0.006(5) 0.000(5) -0.010(5)
C19 0.014(5) 0.019(6) 0.026(6) -0.006(5) -0.009(5) 0.004(4)
C20 0.037(7) 0.025(7) 0.022(7) -0.012(5) -0.001(5) -0.001(6)
C21 0.043(8) 0.029(7) 0.030(7) -0.003(6) 0.002(6) -0.007(6)
C22 0.019(6) 0.026(7) 0.025(7) -0.002(5) -0.005(5) 0.000(5)
C23 0.025(6) 0.024(7) 0.031(7) -0.018(6) -0.003(5) -0.004(5)
C24 0.031(7) 0.024(6) 0.015(6) 0.002(5) -0.001(5) -0.010(5)
O25 0.48(6) 0.13(2) 0.098(19) 0.008(16) 0.04(3) 0.16(3)
N5 0.24(3) 0.027(9) 0.072(14) 0.026(9) 0.023(16) 0.030(13)
C25 0.44(8) 0.06(2) 0.15(4) -0.01(2) 0.05(4) -0.06(3)
C26 0.20(4) 0.070(18) 0.12(2) -0.012(17) 0.03(2) -0.04(2)
C27 0.35(6) 0.14(3) 0.09(2) 0.02(2) 0.12(3) 0.10(4)
N6 0.014(4) 0.018(5) 0.011(4) -0.003(4) 0.008(3) -0.004(4)
N7 0.019(5) 0.023(5) 0.024(5) -0.003(4) 0.003(4) -0.009(4)
O1W 0.043(6) 0.065(7) 0.040(6) -0.012(5) -0.004(5) -0.027(6)
O2W 0.051(6) 0.046(6) 0.039(6) -0.004(5) 0.010(5) -0.015(5)

loop_
_atom_type_symbol
_atom_type_description
_atom_type_scat_dispersion_real
_atom_type_scat_dispersion_imag
_atom_type_scat_source
C C 0.0033 0.0016 'International Tables Vol C Tables 4.2.6.8 and 6.1.1.4'
H H 0.0000 0.0000 'International Tables Vol C Tables 4.2.6.8 and 6.1.1.4'
As As 0.0499 2.0058 'International Tables Vol C Tables 4.2.6.8 and 6.1.1.4'
Mo Mo -1.6832 0.6857 'International Tables Vol C Tables 4.2.6.8 and 6.1.1.4'
N N 0.0061 0.0033 'International Tables Vol C Tables 4.2.6.8 and 6.1.1.4'
O O 0.0106 0.0060 'International Tables Vol C Tables 4.2.6.8 and 6.1.1.4'

loop_
_geom_angle_atom_site_label_1
_geom_angle_atom_site_label_2
_geom_angle_atom_site_label_3
_geom_angle
O17 Mo1 O13 109.6(4)
O17 Mo1 O18 109.3(3)
O13 Mo1 O18 89.5(3)
O17 Mo1 O7 97.9(3)
O13 Mo1 O7 152.0(3)
O18 Mo1 O7 86.0(3)
O17 Mo1 O6 95.0(3)
O13 Mo1 O6 85.4(3)
O18 Mo1 O6 155.5(3)
O7 Mo1 O6 87.4(3)
O17 Mo1 O14 171.1(3)
O13 Mo1 O14 75.5(3)
O18 Mo1 O14 77.5(3)
O7 Mo1 O14 76.6(3)
O6 Mo1 O14 78.0(3)
O17 Mo1 Mo4 96.8(3)
O13 Mo1 Mo4 48.5(2)
O18 Mo1 Mo4 48.5(2)
O7 Mo1 Mo4 134.5(2)
O6 Mo1 Mo4 133.7(2)
O14 Mo1 Mo4 91.96(18)
O19 Mo2 O15 109.2(4)
O19 Mo2 O14 109.4(4)
O15 Mo2 O14 90.6(3)
O19 Mo2 O2 94.2(4)
O15 Mo2 O2 85.7(3)
O14 Mo2 O2 155.9(3)
O19 Mo2 O1 95.7(4)
O15 Mo2 O1 154.7(3)
O14 Mo2 O1 85.2(3)
O2 Mo2 O1 88.1(3)
O19 Mo2 O13 170.0(3)
O15 Mo2 O13 77.5(3)
O14 Mo2 O13 77.3(3)
O2 Mo2 O13 78.7(3)
O1 Mo2 O13 77.2(3)
O19 Mo2 Mo3 97.6(3)
O15 Mo2 Mo3 48.9(2)
O14 Mo2 Mo3 48.6(2)
O2 Mo2 Mo3 134.4(2)
O1 Mo2 Mo3 133.7(2)
O13 Mo2 Mo3 92.34(19)
O20 Mo3 O14 108.6(4)
O20 Mo3 O15 108.9(4)
O14 Mo3 O15 89.7(3)
O20 Mo3 O8 95.6(4)
O14 Mo3 O8 85.8(3)
O15 Mo3 O8 155.2(3)
O20 Mo3 O12 97.0(4)
O14 Mo3 O12 153.9(3)
O15 Mo3 O12 86.8(3)
O8 Mo3 O12 86.5(3)
O20 Mo3 O18 171.4(3)
O14 Mo3 O18 77.7(3)
O15 Mo3 O18 76.4(3)
O8 Mo3 O18 78.8(3)
O12 Mo3 O18 76.3(3)
O20 Mo3 Mo2 96.9(3)
O14 Mo3 Mo2 48.3(2)
O15 Mo3 Mo2 48.2(2)
O8 Mo3 Mo2 134.0(2)
O12 Mo3 Mo2 135.1(2)
O18 Mo3 Mo2 91.66(19)
O16 Mo4 O18 109.1(4)
O16 Mo4 O13 109.3(4)
O18 Mo4 O13 89.1(3)
O16 Mo4 O11 98.2(3)
O18 Mo4 O11 86.4(3)
O13 Mo4 O11 152.0(3)
O16 Mo4 O3 94.7(4)
O18 Mo4 O3 155.9(3)
O13 Mo4 O3 86.6(3)
O11 Mo4 O3 86.4(3)
O16 Mo4 O15 171.5(3)
O18 Mo4 O15 76.9(3)
O13 Mo4 O15 76.2(3)
O11 Mo4 O15 75.8(3)
O3 Mo4 O15 79.0(3)
O16 Mo4 Mo1 96.5(3)
O18 Mo4 Mo1 48.3(2)
O13 Mo4 Mo1 48.3(2)
O11 Mo4 Mo1 134.7(2)
O3 Mo4 Mo1 134.6(2)
O15 Mo4 Mo1 91.97(19)
O3 As5 O2 113.1(4)
O3 As5 O4 105.9(4)
O2 As5 O4 104.0(4)
O3 As5 C13 110.2(5)
O2 As5 C13 114.3(5)
O4 As5 C13 108.7(4)
O6 As6 O1 114.8(4)
O6 As6 O5 102.8(4)
O1 As6 O5 108.0(4)
O6 As6 C2 110.9(5)
O1 As6 C2 111.3(5)
O5 As6 C2 108.5(5)
O9 As7 O7 113.9(4)
O9 As7 O8 106.7(4)
O7 As7 O8 110.2(4)
O9 As7 C7 111.7(5)
O7 As7 C7 106.0(4)
O8 As7 C7 108.3(5)
O10 As8 O11 108.6(4)
O10 As8 O12 109.3(4)
O11 As8 O12 112.7(4)
O10 As8 C19 111.1(5)
O11 As8 C19 108.3(4)
O12 As8 C19 106.8(5)
As6 O1 Mo2 125.8(5)
As5 O2 Mo2 125.8(4)
As5 O3 Mo4 128.5(4)
As6 O6 Mo1 128.8(4)
As7 O7 Mo1 130.7(4)
As7 O8 Mo3 131.4(5)
As8 O11 Mo4 127.1(4)
As8 O12 Mo3 129.7(5)
Mo1 O13 Mo4 83.2(3)
Mo1 O13 Mo2 104.5(3)
Mo4 O13 Mo2 103.5(3)
Mo2 O14 Mo3 83.1(3)
Mo2 O14 Mo1 102.4(3)
Mo3 O14 Mo1 102.2(3)
Mo2 O15 Mo3 82.9(3)
Mo2 O15 Mo4 102.6(3)
Mo3 O15 Mo4 103.5(3)
Mo1 O18 Mo4 83.2(3)
Mo1 O18 Mo3 102.5(3)
Mo4 O18 Mo3 102.9(3)
C16 N1 H1A 120.0
C16 N1 H1B 120.0
H1A N1 H1B 120.0
C22 N2 H2A 120.0
C22 N2 H2B 120.0
H2A N2 H2B 120.0
C4 N3 H3A 120.0
C4 N3 H3B 120.0
H3A N3 H3B 120.0
C10 N4 H4A 120.0
C10 N4 H4B 120.0
H4A N4 H4B 120.0
C2 C1 C3 121.0(13)
C2 C1 H1 119.5
C3 C1 H1 119.5
C1 C2 C6 119.5(12)
C1 C2 As6 122.4(10)
C6 C2 As6 118.1(10)
C4 C3 C1 119.3(13)
C4 C3 H3 120.3
C1 C3 H3 120.3
C5 C4 N3 121.8(13)
C5 C4 C3 118.9(13)
N3 C4 C3 119.3(13)
C4 C5 C6 121.8(14)
C4 C5 H5A 119.1
C6 C5 H5A 119.1
C5 C6 C2 119.5(14)
C5 C6 H6 120.3
C2 C6 H6 120.3
C12 C7 C8 119.5(12)
C12 C7 As7 120.7(10)
C8 C7 As7 119.6(10)
C9 C8 C7 121.3(13)
C9 C8 H8 119.4
C7 C8 H8 119.4
C8 C9 C10 119.5(13)
C8 C9 H9 120.2
C10 C9 H9 120.2
C9 C10 N4 120.2(14)
C9 C10 C11 118.5(12)
N4 C10 C11 121.3(14)
C12 C11 C10 120.5(13)
C12 C11 H11 119.7
C10 C11 H11 119.7
C7 C12 C11 120.6(13)
C7 C12 H12 119.7
C11 C12 H12 119.7
C14 C13 C18 120.9(11)
C14 C13 As5 118.2(9)
C18 C13 As5 120.7(9)
C13 C14 C15 118.3(12)
C13 C14 H14 120.8
C15 C14 H14 120.8
C16 C15 C14 121.6(12)
C16 C15 H15 119.2
C14 C15 H15 119.2
N1 C16 C15 119.8(12)
N1 C16 C17 121.8(11)
C15 C16 C17 118.4(11)
C18 C17 C16 119.9(11)
C18 C17 H17 120.0
C16 C17 H17 120.0
C13 C18 C17 120.7(11)
C13 C18 H18 119.7
C17 C18 H18 119.7
C20 C19 C24 119.5(11)
C20 C19 As8 120.7(9)
C24 C19 As8 119.7(9)
C19 C20 C21 120.7(12)
C19 C20 H20 119.6
C21 C20 H20 119.6
C20 C21 C22 118.8(13)
C20 C21 H21 120.6
C22 C21 H21 120.6
C23 C22 C21 119.9(11)
C23 C22 N2 120.1(11)
C21 C22 N2 119.9(12)
C24 C23 C22 119.8(11)
C24 C23 H23 120.1
C22 C23 H23 120.1
C23 C24 C19 121.3(12)
C23 C24 H24 119.4
C19 C24 H24 119.4
C27 N5 C26 121(3)
C27 N5 C25 113(3)
C26 N5 C25 122(3)
N5 C25 H25A 109.5
N5 C25 H25B 109.5
H25A C25 H25B 109.5
N5 C25 H25C 109.5
H25A C25 H25C 109.5
H25B C25 H25C 109.5
N5 C26 H26A 109.5
N5 C26 H26B 109.5
H26A C26 H26B 109.5
N5 C26 H26C 109.5
H26A C26 H26C 109.5
H26B C26 H26C 109.5
O25 C27 N5 129(4)
O25 C27 H27 115.4
N5 C27 H27 115.4
H1WA O1W H1WB 104.9
H2WA O2W H2WB 104.3
O6W O3W H3WA 45.3
O3W O6W H3WA 35.4

loop_
_geom_bond_atom_site_label_1
_geom_bond_atom_site_label_2
_geom_bond_distance
Mo1 O17 1.679(9)
Mo1 O13 1.976(7)
Mo1 O18 1.978(8)
Mo1 O7 2.024(8)
Mo1 O6 2.079(8)
Mo1 O14 2.420(8)
Mo1 Mo4 2.6300(15)
Mo2 O19 1.663(9)
Mo2 O15 1.966(7)
Mo2 O14 1.967(8)
Mo2 O2 2.060(8)
Mo2 O1 2.084(8)
Mo2 O13 2.353(8)
Mo2 Mo3 2.6158(17)
Mo3 O20 1.678(8)
Mo3 O14 1.978(8)
Mo3 O15 1.985(8)
Mo3 O8 2.036(8)
Mo3 O12 2.067(8)
Mo3 O18 2.411(8)
Mo4 O16 1.674(9)
Mo4 O18 1.983(8)
Mo4 O13 1.984(7)
Mo4 O11 2.044(7)
Mo4 O3 2.074(8)
Mo4 O15 2.393(8)
As5 O3 1.681(8)
As5 O2 1.701(8)
As5 O4 1.717(8)
As5 C13 1.903(12)
As6 O6 1.672(8)
As6 O1 1.681(8)
As6 O5 1.716(8)
As6 C2 1.895(12)
As7 O9 1.666(8)
As7 O7 1.694(8)
As7 O8 1.717(8)
As7 C7 1.908(13)
As8 O10 1.674(8)
As8 O11 1.703(8)
As8 O12 1.713(8)
As8 C19 1.890(11)
N1 C16 1.363(15)
N1 H1A 0.8800
N1 H1B 0.8800
N2 C22 1.416(15)
N2 H2A 0.8800
N2 H2B 0.8800
N3 C4 1.386(17)
N3 H3A 0.8800
N3 H3B 0.8800
N4 C10 1.391(17)
N4 H4A 0.8800
N4 H4B 0.8800
C1 C2 1.352(18)
C1 C3 1.404(19)
C1 H1 0.9500
C2 C6 1.396(19)
C3 C4 1.40(2)
C3 H3 0.9500
C4 C5 1.36(2)
C5 C6 1.38(2)
C5 H5A 0.9500
C6 H6 0.9500
C7 C12 1.350(18)
C7 C8 1.386(18)
C8 C9 1.380(19)
C8 H8 0.9500
C9 C10 1.39(2)
C9 H9 0.9500
C10 C11 1.40(2)
C11 C12 1.387(18)
C11 H11 0.9500
C12 H12 0.9500
C13 C14 1.370(18)
C13 C18 1.371(16)
C14 C15 1.401(18)
C14 H14 0.9500
C15 C16 1.382(18)
C15 H15 0.9500
C16 C17 1.396(17)
C17 C18 1.379(16)
C17 H17 0.9500
C18 H18 0.9500
C19 C20 1.376(18)
C19 C24 1.386(16)
C20 C21 1.387(18)
C20 H20 0.9500
C21 C22 1.413(18)
C21 H21 0.9500
C22 C23 1.387(19)
C23 C24 1.362(17)
C23 H23 0.9500
C24 H24 0.9500
O25 C27 1.25(5)
N5 C27 1.31(3)
N5 C26 1.40(3)
N5 C25 1.40(4)
C25 H25A 0.9800
C25 H25B 0.9800
C25 H25C 0.9800
C26 H26A 0.9800
C26 H26B 0.9800
C26 H26C 0.9800
C27 H27 0.9500
O1W H1WA 0.8201
O1W H1WB 0.8214
O2W H2WA 0.8248
O2W H2WB 0.8234
O3W O6W 1.39(3)
O3W H3WA 0.8164
O6W H3WA 1.0013
